data_7707150
loop_
_publ_author_name
'Kulyabin, Pavel S.'
'Izmer, Vyatcheslav V.'
'Goryunov, Georgy P.'
'Sharikov, Mikhail I.'
'Kononovich, Dmitry S.'
'Uborsky, Dmitry V.'
'Canich, Jo Ann M.'
'Voskoboynikov, Alexander Z.'

_publ_section_title
;
 Multisubstituted <i>C</i><sub>2</sub>-symmetric <i>ansa</i>-metallocenes
 bearing nitrogen heterocycles: influence of substituents on catalytic
 properties in propylene polymerization at higher temperatures.
;
_journal_issue 18
_journal_name_full 'Dalton transactions (Cambridge, England : 2003)'
_journal_page_first 6170
_journal_page_last 6180
_journal_paper_doi 10.1039/d1dt00645b
_journal_volume 50
_journal_year 2021
_chemical_formula_moiety 'C60 H58 N2 Si Zr, 2(C7 H8)'
_chemical_formula_sum 'C74 H74 N2 Si Zr'
_chemical_formula_weight 1110.66
_space_group_crystal_system monoclinic
_space_group_IT_number 14
_space_group_name_Hall '-P 2yn'
_space_group_name_H-M_alt 'P 1 21/n 1'
_atom_sites_solution_hydrogens geom
_audit_creation_method SHELXL-2016/6
_audit_update_record
;
2020-11-25 deposited with the CCDC.	2021-04-19 downloaded from the CCDC.
;
_cell_angle_alpha 90
_cell_angle_beta 91.4286(13)
_cell_angle_gamma 90
_cell_formula_units_Z 4
_cell_length_a 11.9734(6)
_cell_length_b 37.0630(19)
_cell_length_c 12.9008(7)
_cell_measurement_reflns_used 999
_cell_measurement_temperature 120(2)
_cell_measurement_theta_max 25
_cell_measurement_theta_min 3
_cell_volume 5723.2(5)
_computing_cell_refinement 'Bruker SAINT'
_computing_data_collection 'Bruker APEX2'
_computing_data_reduction 'Bruker SAINT'
_computing_molecular_graphics 'SHELXTL (Sheldrick, 2008)'
_computing_publication_material 'SHELXTL (Sheldrick, 2008)'
_computing_structure_refinement 'SHELXL (Sheldrick, 2015b)'
_computing_structure_solution 'SHELXT (Sheldrick, 2015a)'
_diffrn_ambient_temperature 120(2)
_diffrn_detector_type 'Bruker APEX II CCD area detector'
_diffrn_measured_fraction_theta_full 1.000
_diffrn_measured_fraction_theta_max 0.996
_diffrn_measurement_device_type 'Bruker APEX DUO diffractometer'
_diffrn_measurement_method 'omega scans'
_diffrn_radiation_type MoK\a
_diffrn_radiation_wavelength 0.71073
_diffrn_reflns_av_R_equivalents 0.0933
_diffrn_reflns_av_unetI/netI 0.0782
_diffrn_reflns_Laue_measured_fraction_full 1.000
_diffrn_reflns_Laue_measured_fraction_max 0.996
_diffrn_reflns_limit_h_max 17
_diffrn_reflns_limit_h_min -17
_diffrn_reflns_limit_k_max 52
_diffrn_reflns_limit_k_min -52
_diffrn_reflns_limit_l_max 18
_diffrn_reflns_limit_l_min -18
_diffrn_reflns_number 79037
_diffrn_reflns_point_group_measured_fraction_full 1.000
_diffrn_reflns_point_group_measured_fraction_max 0.996
_diffrn_reflns_theta_full 25.242
_diffrn_reflns_theta_max 30.573
_diffrn_reflns_theta_min 1.672
_exptl_absorpt_coefficient_mu 0.260
_exptl_absorpt_correction_T_max 0.4330
_exptl_absorpt_correction_T_min 0.3785
_exptl_absorpt_correction_type multi-scan
_exptl_absorpt_process_details 'Bruker SADABS'
_exptl_crystal_colour yellow
_exptl_crystal_density_diffrn 1.289
_exptl_crystal_description prism
_exptl_crystal_F_000 2344
_exptl_crystal_size_max 0.270
_exptl_crystal_size_mid 0.210
_exptl_crystal_size_min 0.180
_refine_diff_density_max 1.396
_refine_diff_density_min -0.699
_refine_diff_density_rms 0.090
_refine_ls_extinction_method none
_refine_ls_goodness_of_fit_ref 1.015
_refine_ls_hydrogen_treatment constr
_refine_ls_matrix_type full
_refine_ls_number_parameters 686
_refine_ls_number_reflns 17505
_refine_ls_number_restraints 0
_refine_ls_restrained_S_all 1.015
_refine_ls_R_factor_all 0.0917
_refine_ls_R_factor_gt 0.0555
_refine_ls_shift/su_max 0.001
_refine_ls_shift/su_mean 0.000
_refine_ls_structure_factor_coef Fsqd
_refine_ls_weighting_details 'w=1/[\s^2^(Fo^2^)+(0.0584P)^2^+4.5479P] where P=(Fo^2^+2Fc^2^)/3'
_refine_ls_weighting_scheme calc
_refine_ls_wR_factor_gt 0.1257
_refine_ls_wR_factor_ref 0.1431
_reflns_Friedel_coverage 0.000
_reflns_number_gt 12041
_reflns_number_total 17505
_reflns_threshold_expression I>2\s(I)
_cod_data_source_file d1dt00645b2.cif
_cod_data_source_block pk1476
_cod_depositor_comments 'Adding full bibliography for 7707148--7707153.cif.'
_cod_original_sg_symbol_H-M 'P 21/n'
_cod_database_code 7707150
_shelx_shelxl_version_number 2016/6
_shelx_space_group_comment
;
The symmetry employed for this shelxl refinement is uniquely defined
by the following loop, which should always be used as a source of
symmetry information in preference to the above space-group names.
They are only intended as comments.
;
_shelx_estimated_absorpt_t_min 0.933
_shelx_estimated_absorpt_t_max 0.955

loop_
_space_group_symop_operation_xyz
'x, y, z'
'-x+1/2, y+1/2, -z+1/2'
'-x, -y, -z'
'x-1/2, -y-1/2, z-1/2'

loop_
_atom_site_label
_atom_site_type_symbol
_atom_site_fract_x
_atom_site_fract_y
_atom_site_fract_z
_atom_site_U_iso_or_equiv
_atom_site_adp_type
_atom_site_occupancy
_atom_site_site_symmetry_order
_atom_site_calc_flag
_atom_site_refinement_flags_posn
_atom_site_refinement_flags_adp
_atom_site_refinement_flags_occupancy
_atom_site_disorder_assembly
_atom_site_disorder_group
Zr1 Zr 0.40957(2) 0.11626(2) 0.98097(2) 0.01367(6) Uani 1 1 d . . . . .
Si1 Si 0.34462(6) 0.03947(2) 1.09150(6) 0.01818(14) Uani 1 1 d . . . . .
N1 N 0.73843(17) 0.11584(5) 0.81613(15) 0.0160(4) Uani 1 1 d . . . . .
N1A N 0.14323(18) 0.20232(5) 1.00715(15) 0.0174(4) Uani 1 1 d . . . . .
C1 C 0.7014(2) 0.10025(6) 0.91002(18) 0.0153(4) Uani 1 1 d . . . . .
C2 C 0.7684(2) 0.10054(7) 0.99782(19) 0.0180(5) Uani 1 1 d . . . . .
H2A H 0.840202 0.111426 0.995960 0.022 Uiso 1 1 calc R U . . .
C3 C 0.7319(2) 0.08473(7) 1.0918(2) 0.0199(5) Uani 1 1 d . . . . .
H3A H 0.779433 0.085730 1.151734 0.024 Uiso 1 1 calc R U . . .
C4 C 0.6302(2) 0.06816(7) 1.09806(19) 0.0186(5) Uani 1 1 d . . . . .
H4A H 0.607895 0.057725 1.161534 0.022 Uiso 1 1 calc R U . . .
C5 C 0.5582(2) 0.06667(6) 1.00885(18) 0.0153(4) Uani 1 1 d . . . . .
C6 C 0.4501(2) 0.05023(6) 0.98947(19) 0.0167(5) Uani 1 1 d . . . . .
C7 C 0.4225(2) 0.05740(6) 0.88200(19) 0.0178(5) Uani 1 1 d . . . . .
C8 C 0.5065(2) 0.07917(6) 0.83821(19) 0.0171(5) Uani 1 1 d . . . . .
H8A H 0.510376 0.086083 0.763468 0.021 Uiso 1 1 calc R U . . .
C9 C 0.5933(2) 0.08410(6) 0.91434(18) 0.0148(4) Uani 1 1 d . . . . .
C10 C 0.3255(2) 0.04337(7) 0.8186(2) 0.0248(6) Uani 1 1 d . . . . .
H10A H 0.352062 0.034121 0.752431 0.037 Uiso 1 1 calc R U . . .
H10B H 0.271919 0.062921 0.805467 0.037 Uiso 1 1 calc R U . . .
H10C H 0.289085 0.023874 0.856365 0.037 Uiso 1 1 calc R U . . .
C11 C 0.78464(19) 0.15069(6) 0.80672(18) 0.0145(4) Uani 1 1 d . . . . .
C12 C 0.79539(19) 0.17813(6) 0.88056(19) 0.0160(5) Uani 1 1 d . . . . .
H12A H 0.774227 0.174607 0.950320 0.019 Uiso 1 1 calc R U . . .
C13 C 0.83845(19) 0.21077(6) 0.84714(18) 0.0156(4) Uani 1 1 d . . . . .
C14 C 0.8574(2) 0.24477(7) 0.9100(2) 0.0207(5) Uani 1 1 d . . . . .
H14A H 0.924868 0.242574 0.955496 0.025 Uiso 1 1 calc R U . . .
H14B H 0.792232 0.250116 0.953184 0.025 Uiso 1 1 calc R U . . .
C15 C 0.8729(2) 0.27427(7) 0.8269(2) 0.0227(5) Uani 1 1 d . . . . .
H15A H 0.801716 0.287146 0.812806 0.027 Uiso 1 1 calc R U . . .
H15B H 0.929936 0.292000 0.850468 0.027 Uiso 1 1 calc R U . . .
C16 C 0.9112(2) 0.25452(7) 0.7288(2) 0.0205(5) Uani 1 1 d . . . . .
H16A H 0.876820 0.265326 0.665464 0.025 Uiso 1 1 calc R U . . .
H16B H 0.993525 0.255297 0.723519 0.025 Uiso 1 1 calc R U . . .
C17 C 0.8706(2) 0.21621(7) 0.74427(19) 0.0173(5) Uani 1 1 d . . . . .
C18 C 0.8610(2) 0.18890(7) 0.67194(19) 0.0174(5) Uani 1 1 d . . . . .
H18A H 0.884015 0.192484 0.602769 0.021 Uiso 1 1 calc R U . . .
C19 C 0.8163(2) 0.15574(7) 0.70288(18) 0.0161(5) Uani 1 1 d . . . . .
C20 C 0.7889(2) 0.12300(6) 0.64706(19) 0.0178(5) Uani 1 1 d . . . . .
C21 C 0.7989(2) 0.11304(7) 0.5433(2) 0.0227(5) Uani 1 1 d . . . . .
H21A H 0.832165 0.128874 0.495055 0.027 Uiso 1 1 calc R U . . .
C22 C 0.7594(2) 0.07962(8) 0.5125(2) 0.0260(6) Uani 1 1 d . . . . .
C23 C 0.7533(4) 0.06335(9) 0.4044(2) 0.0449(9) Uani 1 1 d . . . . .
H23A H 0.693651 0.074983 0.361658 0.054 Uiso 0.56(3) 1 calc R U P A 1
H23B H 0.825326 0.066115 0.369312 0.054 Uiso 0.56(3) 1 calc R U P A 1
H23E H 0.828240 0.056191 0.381174 0.054 Uiso 0.44(3) 1 calc R U P A 2
H23F H 0.719734 0.080498 0.353715 0.054 Uiso 0.44(3) 1 calc R U P A 2
C24 C 0.7274(17) 0.0244(4) 0.4222(12) 0.045(3) Uani 0.56(3) 1 d . . P A 1
H24A H 0.796475 0.009795 0.419755 0.054 Uiso 0.56(3) 1 calc R U P A 1
H24B H 0.674262 0.015477 0.367987 0.054 Uiso 0.56(3) 1 calc R U P A 1
C24' C 0.679(2) 0.0306(6) 0.4184(15) 0.052(5) Uani 0.44(3) 1 d . . P A 2
H24E H 0.602343 0.035828 0.391107 0.063 Uiso 0.44(3) 1 calc R U P A 2
H24F H 0.708426 0.009828 0.379332 0.063 Uiso 0.44(3) 1 calc R U P A 2
C25 C 0.6746(3) 0.02137(9) 0.5314(2) 0.0387(8) Uani 1 1 d . . . . .
H25A H 0.592087 0.020464 0.525700 0.046 Uiso 0.56(3) 1 calc R U P A 1
H25B H 0.702102 -0.000343 0.568746 0.046 Uiso 0.56(3) 1 calc R U P A 1
H25E H 0.724860 0.000887 0.548563 0.046 Uiso 0.44(3) 1 calc R U P A 2
H25F H 0.597736 0.015100 0.551313 0.046 Uiso 0.44(3) 1 calc R U P A 2
C26 C 0.7140(3) 0.05554(7) 0.5851(2) 0.0263(6) Uani 1 1 d . . . . .
C27 C 0.7065(2) 0.06441(7) 0.6894(2) 0.0204(5) Uani 1 1 d . . . . .
H27A H 0.679028 0.047694 0.738393 0.025 Uiso 1 1 calc R U . . .
C28 C 0.7412(2) 0.09904(7) 0.71906(19) 0.0175(5) Uani 1 1 d . . . . .
C29 C 0.4098(2) 0.02315(7) 1.2153(2) 0.0264(6) Uani 1 1 d . . . . .
H29A H 0.351777 0.019545 1.266546 0.040 Uiso 1 1 calc R U . . .
H29B H 0.463776 0.041066 1.241441 0.040 Uiso 1 1 calc R U . . .
H29C H 0.448296 0.000251 1.203237 0.040 Uiso 1 1 calc R U . . .
C30 C 0.2389(2) 0.00452(7) 1.0538(2) 0.0275(6) Uani 1 1 d . . . . .
H30A H 0.186006 0.001515 1.109933 0.041 Uiso 1 1 calc R U . . .
H30B H 0.276744 -0.018465 1.041283 0.041 Uiso 1 1 calc R U . . .
H30C H 0.198578 0.012150 0.990564 0.041 Uiso 1 1 calc R U . . .
C31 C 0.5366(2) 0.15557(7) 1.0446(2) 0.0215(5) Uani 1 1 d . . . . .
H31A H 0.499114 0.177985 1.064150 0.032 Uiso 1 1 calc R U . . .
H31B H 0.591655 0.160756 0.991685 0.032 Uiso 1 1 calc R U . . .
H31C H 0.574436 0.145128 1.105817 0.032 Uiso 1 1 calc R U . . .
C32 C 0.3552(2) 0.14652(7) 0.8383(2) 0.0219(5) Uani 1 1 d . . . . .
H32A H 0.333286 0.171073 0.857314 0.033 Uiso 1 1 calc R U . . .
H32B H 0.291483 0.134160 0.804989 0.033 Uiso 1 1 calc R U . . .
H32C H 0.417092 0.147585 0.790054 0.033 Uiso 1 1 calc R U . . .
C1A C 0.1439(2) 0.16493(6) 0.98189(19) 0.0165(5) Uani 1 1 d . . . . .
C2A C 0.0742(2) 0.15072(7) 0.9067(2) 0.0213(5) Uani 1 1 d . . . . .
H2AA H 0.029282 0.166211 0.864312 0.026 Uiso 1 1 calc R U . . .
C3A C 0.0692(2) 0.11269(7) 0.8921(2) 0.0232(5) Uani 1 1 d . . . . .
H3AA H 0.020327 0.103239 0.839703 0.028 Uiso 1 1 calc R U . . .
C4A C 0.1324(2) 0.08924(7) 0.9510(2) 0.0217(5) Uani 1 1 d . . . . .
H4AA H 0.125751 0.063960 0.940426 0.026 Uiso 1 1 calc R U . . .
C5A C 0.2081(2) 0.10304(6) 1.02826(19) 0.0167(5) Uani 1 1 d . . . . .
C6A C 0.2835(2) 0.08595(6) 1.10341(19) 0.0174(5) Uani 1 1 d . . . . .
C7A C 0.3321(2) 0.11523(7) 1.16261(18) 0.0175(5) Uani 1 1 d . . . . .
C8A C 0.2939(2) 0.14840(7) 1.12257(19) 0.0168(5) Uani 1 1 d . . . . .
H8AA H 0.310938 0.172641 1.153104 0.020 Uiso 1 1 calc R U . . .
C9A C 0.2147(2) 0.14148(6) 1.04149(18) 0.0162(5) Uani 1 1 d . . . . .
C10A C 0.4108(2) 0.11294(7) 1.2560(2) 0.0243(5) Uani 1 1 d . . . . .
H10D H 0.375637 0.098954 1.310789 0.036 Uiso 1 1 calc R U . . .
H10E H 0.427519 0.137310 1.281514 0.036 Uiso 1 1 calc R U . . .
H10F H 0.480273 0.101086 1.236233 0.036 Uiso 1 1 calc R U . . .
C11A C 0.1156(2) 0.21513(6) 1.10579(18) 0.0157(4) Uani 1 1 d . . . . .
C12A C 0.0858(2) 0.19546(7) 1.19295(19) 0.0182(5) Uani 1 1 d . . . . .
H12B H 0.082005 0.169855 1.191934 0.022 Uiso 1 1 calc R U . . .
C13A C 0.0619(2) 0.21504(7) 1.28105(19) 0.0170(5) Uani 1 1 d . . . . .
C14A C 0.0332(2) 0.20072(7) 1.3867(2) 0.0232(5) Uani 1 1 d . . . . .
H14C H 0.099913 0.190244 1.422170 0.028 Uiso 1 1 calc R U . . .
H14D H -0.025677 0.182027 1.380996 0.028 Uiso 1 1 calc R U . . .
C15A C -0.0088(3) 0.23406(8) 1.4453(2) 0.0283(6) Uani 1 1 d . . . . .
H15C H -0.091488 0.234690 1.444316 0.034 Uiso 1 1 calc R U . . .
H15D H 0.018616 0.233669 1.518358 0.034 Uiso 1 1 calc R U . . .
C16A C 0.0379(2) 0.26696(7) 1.38831(19) 0.0218(5) Uani 1 1 d . . . . .
H16C H -0.018302 0.286499 1.383379 0.026 Uiso 1 1 calc R U . . .
H16D H 0.105829 0.276295 1.424556 0.026 Uiso 1 1 calc R U . . .
C17A C 0.0651(2) 0.25298(7) 1.28235(18) 0.0167(5) Uani 1 1 d . . . . .
C18A C 0.0942(2) 0.27233(7) 1.19545(19) 0.0168(5) Uani 1 1 d . . . . .
H18B H 0.096366 0.297949 1.196479 0.020 Uiso 1 1 calc R U . . .
C19A C 0.12034(19) 0.25305(6) 1.10580(18) 0.0156(4) Uani 1 1 d . . . . .
C20A C 0.1521(2) 0.26396(7) 1.00259(19) 0.0168(5) Uani 1 1 d . . . . .
C21A C 0.1711(2) 0.29767(7) 0.95719(19) 0.0189(5) Uani 1 1 d . . . . .
H21B H 0.163227 0.319280 0.995924 0.023 Uiso 1 1 calc R U . . .
C22A C 0.2016(2) 0.29868(7) 0.85429(19) 0.0199(5) Uani 1 1 d . . . . .
C23A C 0.2234(2) 0.33125(8) 0.7871(2) 0.0262(6) Uani 1 1 d . . . . .
H23C H 0.271251 0.349053 0.824391 0.031 Uiso 1 1 calc R U . . .
H23D H 0.152674 0.343065 0.764867 0.031 Uiso 1 1 calc R U . . .
C24A C 0.2836(2) 0.31525(8) 0.6942(2) 0.0280(6) Uani 1 1 d . . . . .
H24C H 0.365638 0.316952 0.704901 0.034 Uiso 1 1 calc R U . . .
H24D H 0.262234 0.328289 0.629791 0.034 Uiso 1 1 calc R U . . .
C25A C 0.2468(3) 0.27550(8) 0.6873(2) 0.0294(6) Uani 1 1 d . . . . .
H25C H 0.182795 0.272530 0.638015 0.035 Uiso 1 1 calc R U . . .
H25D H 0.308971 0.259884 0.665343 0.035 Uiso 1 1 calc R U . . .
C26A C 0.2136(2) 0.26676(7) 0.79696(19) 0.0209(5) Uani 1 1 d . . . . .
C27A C 0.1948(2) 0.23280(7) 0.83954(19) 0.0211(5) Uani 1 1 d . . . . .
H27B H 0.202126 0.211326 0.800082 0.025 Uiso 1 1 calc R U . . .
C28A C 0.1645(2) 0.23206(7) 0.94350(19) 0.0172(5) Uani 1 1 d . . . . .
C1S C 0.2342(3) 0.12536(13) 0.5733(3) 0.0548(11) Uani 1 1 d . . . . .
C2S C 0.2886(4) 0.09265(13) 0.5684(3) 0.0580(11) Uani 1 1 d . . . . .
H2SA H 0.246995 0.071075 0.576912 0.070 Uiso 1 1 calc R U . . .
C3S C 0.4030(4) 0.09030(14) 0.5514(3) 0.0613(12) Uani 1 1 d . . . . .
H3SA H 0.438359 0.067409 0.547767 0.074 Uiso 1 1 calc R U . . .
C4S C 0.4645(3) 0.12158(13) 0.5397(3) 0.0541(11) Uani 1 1 d . . . . .
H4SA H 0.542664 0.120489 0.529191 0.065 Uiso 1 1 calc R U . . .
C5S C 0.4107(3) 0.15413(13) 0.5437(3) 0.0530(10) Uani 1 1 d . . . . .
H5SA H 0.452026 0.175716 0.534498 0.064 Uiso 1 1 calc R U . . .
C6S C 0.2971(3) 0.15619(12) 0.5609(3) 0.0512(10) Uani 1 1 d . . . . .
H6SA H 0.262014 0.179145 0.564245 0.061 Uiso 1 1 calc R U . . .
C7S C 0.1114(4) 0.12764(16) 0.5964(4) 0.0764(15) Uani 1 1 d . . . . .
H7SA H 0.098510 0.148072 0.642776 0.115 Uiso 1 1 calc R U . . .
H7SB H 0.087800 0.105259 0.629847 0.115 Uiso 1 1 calc R U . . .
H7SC H 0.068337 0.131051 0.531564 0.115 Uiso 1 1 calc R U . . .
C1T C 0.9595(4) -0.05825(12) 0.7129(4) 0.061(2) Uiso 0.618(7) 1 d G . P B 1
C2T C 1.0032(5) -0.04401(14) 0.8039(3) 0.056(2) Uiso 0.618(7) 1 d G . P B 1
H2TA H 1.017061 -0.059676 0.861090 0.067 Uiso 0.618(7) 1 calc R U P B 1
C3T C 1.0274(5) -0.00793(15) 0.8149(4) 0.077(3) Uiso 0.618(7) 1 d G . P B 1
H3TA H 1.056708 0.000940 0.879044 0.092 Uiso 0.618(7) 1 calc R U P B 1
C4T C 1.0091(5) 0.01540(12) 0.7331(5) 0.083(3) Uiso 0.618(7) 1 d G . P B 1
H4TA H 1.025730 0.040362 0.740078 0.099 Uiso 0.618(7) 1 calc R U P B 1
C5T C 0.9666(6) 0.00187(14) 0.6413(4) 0.097(3) Uiso 0.618(7) 1 d G . P B 1
H5TA H 0.954937 0.017420 0.583502 0.116 Uiso 0.618(7) 1 calc R U P B 1
C6T C 0.9407(5) -0.03425(15) 0.6330(3) 0.079(3) Uiso 0.618(7) 1 d G . P B 1
H6TA H 0.908699 -0.042916 0.569607 0.095 Uiso 0.618(7) 1 calc R U P B 1
C7T C 0.9349(7) -0.09793(13) 0.7019(6) 0.138(5) Uiso 0.618(7) 1 d G . P B 1
H7TA H 0.978347 -0.107918 0.645221 0.207 Uiso 0.618(7) 1 calc R U P B 1
H7TB H 0.855039 -0.101362 0.686462 0.207 Uiso 0.618(7) 1 calc R U P B 1
H7TC H 0.955310 -0.110330 0.766685 0.207 Uiso 0.618(7) 1 calc R U P B 1
C1R C 0.9814(7) -0.0110(2) 0.7257(6) 0.061(3) Uiso 0.382(7) 1 d G . P B 2
C2R C 1.0142(7) -0.0349(2) 0.8022(5) 0.064(4) Uiso 0.382(7) 1 d G . P B 2
H2RA H 1.055520 -0.026187 0.860786 0.077 Uiso 0.382(7) 1 calc R U P B 2
C3R C 0.9892(9) -0.0711(2) 0.7968(7) 0.069(4) Uiso 0.382(7) 1 d G . P B 2
H3RA H 1.013819 -0.086849 0.850738 0.083 Uiso 0.382(7) 1 calc R U P B 2
C4R C 0.9285(9) -0.0846(2) 0.7133(8) 0.126(8) Uiso 0.382(7) 1 d G . P B 2
H4RA H 0.910807 -0.109527 0.709065 0.151 Uiso 0.382(7) 1 calc R U P B 2
C5R C 0.8940(9) -0.0612(3) 0.6364(7) 0.099(6) Uiso 0.382(7) 1 d G . P B 2
H5RA H 0.850627 -0.069828 0.578969 0.119 Uiso 0.382(7) 1 calc R U P B 2
C6R C 0.9222(8) -0.0252(2) 0.6426(6) 0.062(4) Uiso 0.382(7) 1 d G . P B 2
H6RA H 0.899940 -0.009670 0.587294 0.074 Uiso 0.382(7) 1 calc R U P B 2
C7R C 1.0083(13) 0.0287(2) 0.7336(11) 0.238(17) Uiso 0.382(7) 1 d G . P B 2
H7RA H 1.020701 0.038392 0.664214 0.357 Uiso 0.382(7) 1 calc R U P B 2
H7RB H 1.075898 0.031985 0.776965 0.357 Uiso 0.382(7) 1 calc R U P B 2
H7RC H 0.945780 0.041394 0.764861 0.357 Uiso 0.382(7) 1 calc R U P B 2

loop_
_atom_site_aniso_label
_atom_site_aniso_U_11
_atom_site_aniso_U_22
_atom_site_aniso_U_33
_atom_site_aniso_U_23
_atom_site_aniso_U_13
_atom_site_aniso_U_12
Zr1 0.01570(11) 0.01205(10) 0.01335(11) -0.00011(8) 0.00203(7) -0.00012(9)
Si1 0.0198(3) 0.0122(3) 0.0229(4) 0.0015(3) 0.0078(3) -0.0001(2)
N1 0.0195(10) 0.0153(9) 0.0136(9) -0.0001(8) 0.0047(7) -0.0023(8)
N1A 0.0228(11) 0.0152(10) 0.0145(10) -0.0010(7) 0.0036(8) 0.0033(8)
C1 0.0184(12) 0.0129(11) 0.0149(11) 0.0016(8) 0.0046(9) 0.0005(8)
C2 0.0175(12) 0.0182(12) 0.0184(12) 0.0016(9) 0.0018(9) -0.0003(9)
C3 0.0192(12) 0.0233(13) 0.0170(12) 0.0024(10) 0.0001(9) 0.0018(10)
C4 0.0220(13) 0.0187(12) 0.0153(11) 0.0039(9) 0.0037(9) 0.0032(9)
C5 0.0173(11) 0.0119(10) 0.0170(11) 0.0026(8) 0.0053(9) 0.0011(8)
C6 0.0175(11) 0.0126(11) 0.0203(12) -0.0016(9) 0.0058(9) 0.0008(9)
C7 0.0193(12) 0.0142(11) 0.0201(12) -0.0047(9) 0.0039(9) 0.0007(9)
C8 0.0204(12) 0.0165(11) 0.0146(11) -0.0033(9) 0.0044(9) 0.0005(9)
C9 0.0178(12) 0.0136(11) 0.0133(11) -0.0001(8) 0.0043(8) 0.0010(8)
C10 0.0267(14) 0.0232(13) 0.0245(14) -0.0092(11) 0.0023(10) -0.0047(11)
C11 0.0135(11) 0.0148(11) 0.0152(11) 0.0016(8) 0.0028(8) 0.0000(8)
C12 0.0153(11) 0.0173(11) 0.0155(11) 0.0017(9) 0.0032(8) 0.0003(9)
C13 0.0125(11) 0.0173(11) 0.0171(11) 0.0001(9) -0.0007(8) 0.0010(8)
C14 0.0213(13) 0.0209(12) 0.0198(12) -0.0020(10) 0.0007(10) -0.0023(10)
C15 0.0251(14) 0.0170(12) 0.0260(14) -0.0017(10) 0.0001(10) -0.0037(10)
C16 0.0222(13) 0.0181(12) 0.0213(13) 0.0036(9) 0.0030(10) -0.0039(10)
C17 0.0147(11) 0.0168(11) 0.0206(12) 0.0028(9) 0.0016(9) 0.0006(9)
C18 0.0179(12) 0.0207(12) 0.0138(11) 0.0032(9) 0.0031(9) 0.0000(9)
C19 0.0157(11) 0.0181(12) 0.0145(11) 0.0021(9) 0.0028(9) 0.0018(9)
C20 0.0197(12) 0.0176(12) 0.0161(11) -0.0003(9) 0.0042(9) 0.0002(9)
C21 0.0262(13) 0.0246(13) 0.0177(12) 0.0008(10) 0.0090(10) -0.0033(10)
C22 0.0354(16) 0.0245(14) 0.0186(13) -0.0046(10) 0.0085(11) -0.0024(11)
C23 0.077(3) 0.0338(18) 0.0248(16) -0.0110(13) 0.0175(16) -0.0149(17)
C24 0.084(10) 0.033(5) 0.020(4) -0.011(3) 0.012(6) -0.009(6)
C24' 0.093(14) 0.040(9) 0.025(5) -0.008(5) 0.003(9) -0.026(9)
C25 0.061(2) 0.0282(16) 0.0277(16) -0.0111(12) 0.0143(15) -0.0120(15)
C26 0.0362(16) 0.0198(13) 0.0235(14) -0.0045(10) 0.0101(11) -0.0047(11)
C27 0.0259(13) 0.0163(12) 0.0194(12) 0.0000(9) 0.0076(10) -0.0032(10)
C28 0.0198(12) 0.0166(12) 0.0164(11) -0.0002(9) 0.0042(9) 0.0002(9)
C29 0.0276(15) 0.0217(13) 0.0305(15) 0.0061(11) 0.0118(11) 0.0036(11)
C30 0.0239(14) 0.0150(12) 0.0441(17) -0.0026(11) 0.0109(12) -0.0032(10)
C31 0.0233(13) 0.0190(12) 0.0220(13) 0.0024(10) -0.0023(10) -0.0017(10)
C32 0.0237(13) 0.0224(13) 0.0195(13) 0.0013(10) 0.0003(10) 0.0038(10)
C1A 0.0179(12) 0.0146(11) 0.0173(11) -0.0027(9) 0.0035(9) 0.0018(9)
C2A 0.0182(12) 0.0232(13) 0.0225(13) -0.0027(10) 0.0010(10) 0.0052(10)
C3A 0.0187(12) 0.0238(13) 0.0269(13) -0.0101(11) -0.0010(10) 0.0006(10)
C4A 0.0194(12) 0.0180(12) 0.0280(14) -0.0074(10) 0.0036(10) -0.0026(9)
C5A 0.0166(12) 0.0146(11) 0.0192(12) -0.0026(9) 0.0054(9) 0.0004(9)
C6A 0.0194(12) 0.0150(11) 0.0180(12) -0.0001(9) 0.0072(9) 0.0012(9)
C7A 0.0208(12) 0.0175(11) 0.0145(11) 0.0014(9) 0.0048(9) 0.0008(9)
C8A 0.0191(12) 0.0148(11) 0.0167(11) -0.0008(9) 0.0032(9) 0.0006(9)
C9A 0.0165(11) 0.0161(11) 0.0162(11) -0.0029(9) 0.0049(9) 0.0008(9)
C10A 0.0335(15) 0.0223(13) 0.0171(12) 0.0002(10) -0.0006(10) 0.0047(11)
C11A 0.0152(11) 0.0157(11) 0.0162(11) -0.0027(9) 0.0010(9) 0.0036(9)
C12A 0.0176(12) 0.0156(11) 0.0215(12) -0.0010(9) 0.0031(9) 0.0003(9)
C13A 0.0156(11) 0.0180(11) 0.0176(11) 0.0018(9) 0.0051(9) 0.0001(9)
C14A 0.0284(14) 0.0233(13) 0.0182(12) 0.0047(10) 0.0054(10) -0.0005(11)
C15A 0.0355(16) 0.0296(15) 0.0202(13) -0.0023(11) 0.0084(11) -0.0054(12)
C16A 0.0262(14) 0.0232(13) 0.0161(12) -0.0032(10) 0.0058(10) 0.0003(10)
C17A 0.0170(11) 0.0190(12) 0.0142(11) -0.0021(9) 0.0023(9) 0.0009(9)
C18A 0.0178(12) 0.0141(11) 0.0186(12) -0.0019(9) 0.0017(9) 0.0013(9)
C19A 0.0141(11) 0.0166(11) 0.0160(11) 0.0015(9) 0.0010(8) 0.0018(9)
C20A 0.0169(11) 0.0168(11) 0.0167(11) 0.0011(9) 0.0010(9) 0.0018(9)
C21A 0.0188(12) 0.0193(12) 0.0187(12) 0.0006(9) 0.0015(9) 0.0016(9)
C22A 0.0183(12) 0.0237(13) 0.0176(12) 0.0045(10) -0.0010(9) 0.0035(10)
C23A 0.0280(15) 0.0308(15) 0.0198(13) 0.0084(11) -0.0002(11) -0.0007(11)
C24A 0.0246(14) 0.0404(17) 0.0192(13) 0.0119(12) 0.0026(10) 0.0048(12)
C25A 0.0308(15) 0.0396(17) 0.0181(13) 0.0047(11) 0.0040(11) 0.0063(12)
C26A 0.0195(12) 0.0294(14) 0.0138(11) 0.0028(10) 0.0007(9) 0.0042(10)
C27A 0.0233(13) 0.0248(13) 0.0151(12) -0.0030(10) 0.0008(9) 0.0046(10)
C28A 0.0170(12) 0.0190(12) 0.0155(11) 0.0005(9) 0.0005(9) 0.0039(9)
C1S 0.041(2) 0.089(3) 0.0345(19) 0.021(2) -0.0034(15) -0.004(2)
C2S 0.054(3) 0.073(3) 0.046(2) 0.022(2) -0.0119(19) -0.012(2)
C3S 0.065(3) 0.078(3) 0.040(2) 0.012(2) -0.0082(19) 0.007(2)
C4S 0.040(2) 0.088(3) 0.0342(19) 0.013(2) -0.0012(15) -0.002(2)
C5S 0.048(2) 0.075(3) 0.035(2) 0.0127(19) -0.0076(16) -0.011(2)
C6S 0.048(2) 0.073(3) 0.0328(19) 0.0127(18) -0.0073(16) -0.0029(19)
C7S 0.046(3) 0.122(4) 0.061(3) 0.036(3) 0.001(2) -0.002(3)

loop_
_atom_type_symbol
_atom_type_description
_atom_type_scat_dispersion_real
_atom_type_scat_dispersion_imag
_atom_type_scat_source
C C 0.0033 0.0016 'International Tables Vol C Tables 4.2.6.8 and 6.1.1.4'
H H 0.0000 0.0000 'International Tables Vol C Tables 4.2.6.8 and 6.1.1.4'
N N 0.0061 0.0033 'International Tables Vol C Tables 4.2.6.8 and 6.1.1.4'
Si Si 0.0817 0.0704 'International Tables Vol C Tables 4.2.6.8 and 6.1.1.4'
Zr Zr -2.9673 0.5597 'International Tables Vol C Tables 4.2.6.8 and 6.1.1.4'

loop_
_geom_angle_atom_site_label_1
_geom_angle_atom_site_label_2
_geom_angle_atom_site_label_3
_geom_angle
_geom_angle_site_symmetry_1
_geom_angle_site_symmetry_3
_geom_angle_publ_flag
C32 Zr1 C31 98.97(10) . . ?
C32 Zr1 C6A 125.56(9) . . ?
C31 Zr1 C6A 118.55(9) . . ?
C32 Zr1 C6 125.41(9) . . ?
C31 Zr1 C6 119.37(9) . . ?
C6A Zr1 C6 69.44(8) . . ?
C32 Zr1 C7 92.13(9) . . ?
C31 Zr1 C7 133.86(9) . . ?
C6A Zr1 C7 88.68(8) . . ?
C6 Zr1 C7 33.30(8) . . ?
C32 Zr1 C7A 131.33(9) . . ?
C31 Zr1 C7A 86.10(9) . . ?
C6A Zr1 C7A 33.32(8) . . ?
C6 Zr1 C7A 91.13(8) . . ?
C7 Zr1 C7A 118.68(8) . . ?
C32 Zr1 C5A 92.04(9) . . ?
C31 Zr1 C5A 132.29(9) . . ?
C6A Zr1 C5A 33.55(8) . . ?
C6 Zr1 C5A 89.15(8) . . ?
C7 Zr1 C5A 91.45(8) . . ?
C7A Zr1 C5A 53.67(8) . . ?
C32 Zr1 C5 131.12(9) . . ?
C31 Zr1 C5 87.29(9) . . ?
C6A Zr1 C5 90.98(8) . . ?
C6 Zr1 C5 33.09(8) . . ?
C7 Zr1 C5 53.54(8) . . ?
C7A Zr1 C5 97.31(8) . . ?
C5A Zr1 C5 118.92(8) . . ?
C32 Zr1 C8 78.91(9) . . ?
C31 Zr1 C8 107.00(9) . . ?
C6A Zr1 C8 120.12(8) . . ?
C6 Zr1 C8 54.70(8) . . ?
C7 Zr1 C8 32.04(8) . . ?
C7A Zr1 C8 145.71(8) . . ?
C5A Zr1 C8 120.68(8) . . ?
C5 Zr1 C8 53.26(8) . . ?
C32 Zr1 C8A 101.45(9) . . ?
C31 Zr1 C8A 79.30(9) . . ?
C6A Zr1 C8A 54.45(8) . . ?
C6 Zr1 C8A 121.53(8) . . ?
C7 Zr1 C8A 141.85(8) . . ?
C7A Zr1 C8A 31.65(8) . . ?
C5A Zr1 C8A 53.00(8) . . ?
C5 Zr1 C8A 127.23(8) . . ?
C8 Zr1 C8A 173.60(8) . . ?
C32 Zr1 C9A 79.95(9) . . ?
C31 Zr1 C9A 104.87(9) . . ?
C6A Zr1 C9A 54.40(8) . . ?
C6 Zr1 C9A 120.30(8) . . ?
C7 Zr1 C9A 121.17(8) . . ?
C7A Zr1 C9A 52.36(8) . . ?
C5A Zr1 C9A 32.01(7) . . ?
C5 Zr1 C9A 145.15(7) . . ?
C8 Zr1 C9A 143.97(8) . . ?
C8A Zr1 C9A 31.27(7) . . ?
C32 Zr1 C9 100.62(8) . . ?
C31 Zr1 C9 81.44(9) . . ?
C6A Zr1 C9 121.56(8) . . ?
C6 Zr1 C9 54.15(7) . . ?
C7 Zr1 C9 52.46(8) . . ?
C7A Zr1 C9 127.89(8) . . ?
C5A Zr1 C9 141.72(7) . . ?
C5 Zr1 C9 32.10(7) . . ?
C8 Zr1 C9 31.39(7) . . ?
C8A Zr1 C9 152.62(8) . . ?
C9A Zr1 C9 173.54(7) . . ?
C29 Si1 C30 105.36(14) . . ?
C29 Si1 C6A 112.55(12) . . ?
C30 Si1 C6A 113.25(12) . . ?
C29 Si1 C6 113.15(12) . . ?
C30 Si1 C6 115.19(12) . . ?
C6A Si1 C6 97.59(11) . . ?
C28 N1 C11 108.16(19) . . ?
C28 N1 C1 126.6(2) . . ?
C11 N1 C1 125.2(2) . . ?
C28A N1A C11A 108.37(19) . . ?
C28A N1A C1A 129.0(2) . . ?
C11A N1A C1A 122.6(2) . . ?
C2 C1 N1 120.8(2) . . ?
C2 C1 C9 118.9(2) . . ?
N1 C1 C9 120.3(2) . . ?
C1 C2 C3 120.9(2) . . ?
C1 C2 H2A 119.6 . . ?
C3 C2 H2A 119.6 . . ?
C4 C3 C2 121.9(2) . . ?
C4 C3 H3A 119.1 . . ?
C2 C3 H3A 119.1 . . ?
C3 C4 C5 119.5(2) . . ?
C3 C4 H4A 120.3 . . ?
C5 C4 H4A 120.3 . . ?
C4 C5 C6 132.7(2) . . ?
C4 C5 C9 118.7(2) . . ?
C6 C5 C9 108.6(2) . . ?
C4 C5 Zr1 119.21(16) . . ?
C6 C5 Zr1 70.40(13) . . ?
C9 C5 Zr1 77.22(13) . . ?
C7 C6 C5 105.7(2) . . ?
C7 C6 Si1 124.61(19) . . ?
C5 C6 Si1 125.40(18) . . ?
C7 C6 Zr1 74.78(13) . . ?
C5 C6 Zr1 76.51(13) . . ?
Si1 C6 Zr1 96.02(9) . . ?
C8 C7 C6 109.9(2) . . ?
C8 C7 C10 121.9(2) . . ?
C6 C7 C10 128.1(2) . . ?
C8 C7 Zr1 76.33(14) . . ?
C6 C7 Zr1 71.92(13) . . ?
C10 C7 Zr1 121.19(17) . . ?
C7 C8 C9 108.1(2) . . ?
C7 C8 Zr1 71.62(13) . . ?
C9 C8 Zr1 76.95(13) . . ?
C7 C8 H8A 125.5 . . ?
C9 C8 H8A 125.5 . . ?
Zr1 C8 H8A 125.5 . . ?
C8 C9 C1 132.3(2) . . ?
C8 C9 C5 107.5(2) . . ?
C1 C9 C5 120.1(2) . . ?
C8 C9 Zr1 71.66(13) . . ?
C1 C9 Zr1 125.56(16) . . ?
C5 C9 Zr1 70.68(13) . . ?
C7 C10 H10A 109.5 . . ?
C7 C10 H10B 109.5 . . ?
H10A C10 H10B 109.5 . . ?
C7 C10 H10C 109.5 . . ?
H10A C10 H10C 109.5 . . ?
H10B C10 H10C 109.5 . . ?
C12 C11 N1 129.6(2) . . ?
C12 C11 C19 121.8(2) . . ?
N1 C11 C19 108.5(2) . . ?
C13 C12 C11 116.8(2) . . ?
C13 C12 H12A 121.6 . . ?
C11 C12 H12A 121.6 . . ?
C12 C13 C17 122.1(2) . . ?
C12 C13 C14 127.7(2) . . ?
C17 C13 C14 110.2(2) . . ?
C13 C14 C15 103.7(2) . . ?
C13 C14 H14A 111.0 . . ?
C15 C14 H14A 111.0 . . ?
C13 C14 H14B 111.0 . . ?
C15 C14 H14B 111.0 . . ?
H14A C14 H14B 109.0 . . ?
C16 C15 C14 106.1(2) . . ?
C16 C15 H15A 110.5 . . ?
C14 C15 H15A 110.5 . . ?
C16 C15 H15B 110.5 . . ?
C14 C15 H15B 110.5 . . ?
H15A C15 H15B 108.7 . . ?
C17 C16 C15 103.5(2) . . ?
C17 C16 H16A 111.1 . . ?
C15 C16 H16A 111.1 . . ?
C17 C16 H16B 111.1 . . ?
C15 C16 H16B 111.1 . . ?
H16A C16 H16B 109.0 . . ?
C18 C17 C13 120.9(2) . . ?
C18 C17 C16 128.3(2) . . ?
C13 C17 C16 110.8(2) . . ?
C17 C18 C19 118.5(2) . . ?
C17 C18 H18A 120.8 . . ?
C19 C18 H18A 120.8 . . ?
C18 C19 C11 119.9(2) . . ?
C18 C19 C20 132.7(2) . . ?
C11 C19 C20 107.3(2) . . ?
C21 C20 C28 120.6(2) . . ?
C21 C20 C19 132.5(2) . . ?
C28 C20 C19 106.9(2) . . ?
C22 C21 C20 118.4(2) . . ?
C22 C21 H21A 120.8 . . ?
C20 C21 H21A 120.8 . . ?
C21 C22 C26 120.8(2) . . ?
C21 C22 C23 128.9(3) . . ?
C26 C22 C23 110.3(2) . . ?
C24 C23 C22 104.4(6) . . ?
C22 C23 C24' 102.9(8) . . ?
C24 C23 H23A 110.9 . . ?
C22 C23 H23A 110.9 . . ?
C24 C23 H23B 110.9 . . ?
C22 C23 H23B 110.9 . . ?
H23A C23 H23B 108.9 . . ?
C22 C23 H23E 111.2 . . ?
C24' C23 H23E 111.2 . . ?
C22 C23 H23F 111.2 . . ?
C24' C23 H23F 111.2 . . ?
H23E C23 H23F 109.1 . . ?
C23 C24 C25 107.3(8) . . ?
C23 C24 H24A 110.3 . . ?
C25 C24 H24A 110.3 . . ?
C23 C24 H24B 110.3 . . ?
C25 C24 H24B 110.3 . . ?
H24A C24 H24B 108.5 . . ?
C25 C24' C23 109.2(12) . . ?
C25 C24' H24E 109.8 . . ?
C23 C24' H24E 109.8 . . ?
C25 C24' H24F 109.8 . . ?
C23 C24' H24F 109.8 . . ?
H24E C24' H24F 108.3 . . ?
C24' C25 C26 103.8(8) . . ?
C26 C25 C24 103.0(6) . . ?
C26 C25 H25A 111.2 . . ?
C24 C25 H25A 111.2 . . ?
C26 C25 H25B 111.2 . . ?
C24 C25 H25B 111.2 . . ?
H25A C25 H25B 109.1 . . ?
C24' C25 H25E 111.0 . . ?
C26 C25 H25E 111.0 . . ?
C24' C25 H25F 111.0 . . ?
C26 C25 H25F 111.0 . . ?
H25E C25 H25F 109.0 . . ?
C27 C26 C22 121.8(2) . . ?
C27 C26 C25 127.9(2) . . ?
C22 C26 C25 110.2(2) . . ?
C26 C27 C28 117.1(2) . . ?
C26 C27 H27A 121.4 . . ?
C28 C27 H27A 121.4 . . ?
N1 C28 C27 129.7(2) . . ?
N1 C28 C20 109.1(2) . . ?
C27 C28 C20 121.2(2) . . ?
Si1 C29 H29A 109.5 . . ?
Si1 C29 H29B 109.5 . . ?
H29A C29 H29B 109.5 . . ?
Si1 C29 H29C 109.5 . . ?
H29A C29 H29C 109.5 . . ?
H29B C29 H29C 109.5 . . ?
Si1 C30 H30A 109.5 . . ?
Si1 C30 H30B 109.5 . . ?
H30A C30 H30B 109.5 . . ?
Si1 C30 H30C 109.5 . . ?
H30A C30 H30C 109.5 . . ?
H30B C30 H30C 109.5 . . ?
Zr1 C31 H31A 109.5 . . ?
Zr1 C31 H31B 109.5 . . ?
H31A C31 H31B 109.5 . . ?
Zr1 C31 H31C 109.5 . . ?
H31A C31 H31C 109.5 . . ?
H31B C31 H31C 109.5 . . ?
Zr1 C32 H32A 109.5 . . ?
Zr1 C32 H32B 109.5 . . ?
H32A C32 H32B 109.5 . . ?
Zr1 C32 H32C 109.5 . . ?
H32A C32 H32C 109.5 . . ?
H32B C32 H32C 109.5 . . ?
C2A C1A N1A 122.0(2) . . ?
C2A C1A C9A 119.4(2) . . ?
N1A C1A C9A 118.5(2) . . ?
C1A C2A C3A 119.8(2) . . ?
C1A C2A H2AA 120.1 . . ?
C3A C2A H2AA 120.1 . . ?
C4A C3A C2A 122.3(2) . . ?
C4A C3A H3AA 118.8 . . ?
C2A C3A H3AA 118.8 . . ?
C3A C4A C5A 119.5(2) . . ?
C3A C4A H4AA 120.2 . . ?
C5A C4A H4AA 120.2 . . ?
C4A C5A C9A 118.1(2) . . ?
C4A C5A C6A 133.1(2) . . ?
C9A C5A C6A 108.7(2) . . ?
C4A C5A Zr1 119.37(17) . . ?
C9A C5A Zr1 77.77(14) . . ?
C6A C5A Zr1 70.57(13) . . ?
C7A C6A C5A 105.1(2) . . ?
C7A C6A Si1 125.50(19) . . ?
C5A C6A Si1 125.56(18) . . ?
C7A C6A Zr1 75.67(14) . . ?
C5A C6A Zr1 75.87(14) . . ?
Si1 C6A Zr1 96.82(10) . . ?
C8A C7A C6A 109.9(2) . . ?
C8A C7A C10A 122.2(2) . . ?
C6A C7A C10A 127.9(2) . . ?
C8A C7A Zr1 76.76(14) . . ?
C6A C7A Zr1 71.01(13) . . ?
C10A C7A Zr1 120.03(17) . . ?
C7A C8A C9A 108.6(2) . . ?
C7A C8A Zr1 71.59(13) . . ?
C9A C8A Zr1 75.97(14) . . ?
C7A C8A H8AA 125.4 . . ?
C9A C8A H8AA 125.4 . . ?
Zr1 C8A H8AA 125.4 . . ?
C8A C9A C1A 131.7(2) . . ?
C8A C9A C5A 107.5(2) . . ?
C1A C9A C5A 120.7(2) . . ?
C8A C9A Zr1 72.75(13) . . ?
C1A C9A Zr1 124.91(16) . . ?
C5A C9A Zr1 70.23(13) . . ?
C7A C10A H10D 109.5 . . ?
C7A C10A H10E 109.5 . . ?
H10D C10A H10E 109.5 . . ?
C7A C10A H10F 109.5 . . ?
H10D C10A H10F 109.5 . . ?
H10E C10A H10F 109.5 . . ?
C12A C11A N1A 128.6(2) . . ?
C12A C11A C19A 122.3(2) . . ?
N1A C11A C19A 109.1(2) . . ?
C13A C12A C11A 116.8(2) . . ?
C13A C12A H12B 121.6 . . ?
C11A C12A H12B 121.6 . . ?
C12A C13A C17A 121.8(2) . . ?
C12A C13A C14A 127.8(2) . . ?
C17A C13A C14A 110.3(2) . . ?
C13A C14A C15A 104.2(2) . . ?
C13A C14A H14C 110.9 . . ?
C15A C14A H14C 110.9 . . ?
C13A C14A H14D 110.9 . . ?
C15A C14A H14D 110.9 . . ?
H14C C14A H14D 108.9 . . ?
C16A C15A C14A 105.9(2) . . ?
C16A C15A H15C 110.6 . . ?
C14A C15A H15C 110.6 . . ?
C16A C15A H15D 110.6 . . ?
C14A C15A H15D 110.6 . . ?
H15C C15A H15D 108.7 . . ?
C17A C16A C15A 104.6(2) . . ?
C17A C16A H16C 110.8 . . ?
C15A C16A H16C 110.8 . . ?
C17A C16A H16D 110.8 . . ?
C15A C16A H16D 110.8 . . ?
H16C C16A H16D 108.9 . . ?
C18A C17A C13A 121.1(2) . . ?
C18A C17A C16A 128.5(2) . . ?
C13A C17A C16A 110.4(2) . . ?
C17A C18A C19A 118.1(2) . . ?
C17A C18A H18B 121.0 . . ?
C19A C18A H18B 121.0 . . ?
C18A C19A C11A 120.0(2) . . ?
C18A C19A C20A 133.2(2) . . ?
C11A C19A C20A 106.8(2) . . ?
C21A C20A C28A 120.0(2) . . ?
C21A C20A C19A 132.9(2) . . ?
C28A C20A C19A 107.1(2) . . ?
C22A C21A C20A 118.3(2) . . ?
C22A C21A H21B 120.9 . . ?
C20A C21A H21B 120.9 . . ?
C21A C22A C26A 121.0(2) . . ?
C21A C22A C23A 128.6(2) . . ?
C26A C22A C23A 110.4(2) . . ?
C22A C23A C24A 103.3(2) . . ?
C22A C23A H23C 111.1 . . ?
C24A C23A H23C 111.1 . . ?
C22A C23A H23D 111.1 . . ?
C24A C23A H23D 111.1 . . ?
H23C C23A H23D 109.1 . . ?
C23A C24A C25A 106.0(2) . . ?
C23A C24A H24C 110.5 . . ?
C25A C24A H24C 110.5 . . ?
C23A C24A H24D 110.5 . . ?
C25A C24A H24D 110.5 . . ?
H24C C24A H24D 108.7 . . ?
C26A C25A C24A 103.4(2) . . ?
C26A C25A H25C 111.1 . . ?
C24A C25A H25C 111.1 . . ?
C26A C25A H25D 111.1 . . ?
C24A C25A H25D 111.1 . . ?
H25C C25A H25D 109.0 . . ?
C27A C26A C22A 122.2(2) . . ?
C27A C26A C25A 127.6(2) . . ?
C22A C26A C25A 110.1(2) . . ?
C26A C27A C28A 116.4(2) . . ?
C26A C27A H27B 121.8 . . ?
C28A C27A H27B 121.8 . . ?
C27A C28A N1A 129.2(2) . . ?
C27A C28A C20A 122.2(2) . . ?
N1A C28A C20A 108.6(2) . . ?
C2S C1S C6S 117.6(4) . . ?
C2S C1S C7S 121.4(4) . . ?
C6S C1S C7S 120.9(5) . . ?
C1S C2S C3S 121.9(4) . . ?
C1S C2S H2SA 119.0 . . ?
C3S C2S H2SA 119.0 . . ?
C4S C3S C2S 119.5(4) . . ?
C4S C3S H3SA 120.3 . . ?
C2S C3S H3SA 120.3 . . ?
C5S C4S C3S 118.8(4) . . ?
C5S C4S H4SA 120.6 . . ?
C3S C4S H4SA 120.6 . . ?
C4S C5S C6S 121.3(4) . . ?
C4S C5S H5SA 119.4 . . ?
C6S C5S H5SA 119.4 . . ?
C1S C6S C5S 120.9(4) . . ?
C1S C6S H6SA 119.6 . . ?
C5S C6S H6SA 119.6 . . ?
C1S C7S H7SA 109.5 . . ?
C1S C7S H7SB 109.5 . . ?
H7SA C7S H7SB 109.5 . . ?
C1S C7S H7SC 109.5 . . ?
H7SA C7S H7SC 109.5 . . ?
H7SB C7S H7SC 109.5 . . ?
C6T C1T C2T 116.2 . . ?
C6T C1T C7T 122.2 . . ?
C2T C1T C7T 121.6 . . ?
C3T C2T C1T 122.3 . . ?
C3T C2T H2TA 118.9 . . ?
C1T C2T H2TA 118.9 . . ?
C2T C3T C4T 120.2 . . ?
C2T C3T H3TA 119.9 . . ?
C4T C3T H3TA 119.9 . . ?
C5T C4T C3T 118.7 . . ?
C5T C4T H4TA 120.7 . . ?
C3T C4T H4TA 120.7 . . ?
C4T C5T C6T 120.0 . . ?
C4T C5T H5TA 120.0 . . ?
C6T C5T H5TA 120.0 . . ?
C1T C6T C5T 122.5 . . ?
C1T C6T H6TA 118.7 . . ?
C5T C6T H6TA 118.7 . . ?
C1T C7T H7TA 109.5 . . ?
C1T C7T H7TB 109.5 . . ?
H7TA C7T H7TB 109.5 . . ?
C1T C7T H7TC 109.5 . . ?
H7TA C7T H7TC 109.5 . . ?
H7TB C7T H7TC 109.5 . . ?
C6R C1R C2R 116.2 . . ?
C6R C1R C7R 122.2 . . ?
C2R C1R C7R 121.6 . . ?
C3R C2R C1R 122.3 . . ?
C3R C2R H2RA 118.9 . . ?
C1R C2R H2RA 118.9 . . ?
C2R C3R C4R 120.2 . . ?
C2R C3R H3RA 119.9 . . ?
C4R C3R H3RA 119.9 . . ?
C5R C4R C3R 118.6 . . ?
C5R C4R H4RA 120.7 . . ?
C3R C4R H4RA 120.7 . . ?
C4R C5R C6R 120.0 . . ?
C4R C5R H5RA 120.0 . . ?
C6R C5R H5RA 120.0 . . ?
C1R C6R C5R 122.5 . . ?
C1R C6R H6RA 118.7 . . ?
C5R C6R H6RA 118.7 . . ?
C1R C7R H7RA 109.5 . . ?
C1R C7R H7RB 109.5 . . ?
H7RA C7R H7RB 109.5 . . ?
C1R C7R H7RC 109.5 . . ?
H7RA C7R H7RC 109.5 . . ?
H7RB C7R H7RC 109.5 . . ?

loop_
_geom_bond_atom_site_label_1
_geom_bond_atom_site_label_2
_geom_bond_distance
_geom_bond_site_symmetry_2
_geom_bond_publ_flag
Zr1 C32 2.238(3) . ?
Zr1 C31 2.247(3) . ?
Zr1 C6A 2.481(2) . ?
Zr1 C6 2.497(2) . ?
Zr1 C7 2.534(2) . ?
Zr1 C7A 2.542(2) . ?
Zr1 C5A 2.551(2) . ?
Zr1 C5 2.577(2) . ?
Zr1 C8 2.595(2) . ?
Zr1 C8A 2.608(2) . ?
Zr1 C9A 2.649(2) . ?
Zr1 C9 2.663(2) . ?
Si1 C29 1.862(3) . ?
Si1 C30 1.867(3) . ?
Si1 C6A 1.879(2) . ?
Si1 C6 1.889(2) . ?
N1 C28 1.400(3) . ?
N1 C11 1.412(3) . ?
N1 C1 1.423(3) . ?
N1A C28A 1.402(3) . ?
N1A C11A 1.406(3) . ?
N1A C1A 1.423(3) . ?
C1 C2 1.372(3) . ?
C1 C9 1.428(3) . ?
C2 C3 1.425(3) . ?
C2 H2A 0.9500 . ?
C3 C4 1.367(4) . ?
C3 H3A 0.9500 . ?
C4 C5 1.422(3) . ?
C4 H4A 0.9500 . ?
C5 C6 1.447(3) . ?
C5 C9 1.451(3) . ?
C6 C7 1.442(4) . ?
C7 C8 1.417(3) . ?
C7 C10 1.497(4) . ?
C8 C9 1.424(3) . ?
C8 H8A 1.0000 . ?
C10 H10A 0.9800 . ?
C10 H10B 0.9800 . ?
C10 H10C 0.9800 . ?
C11 C12 1.397(3) . ?
C11 C19 1.414(3) . ?
C12 C13 1.388(3) . ?
C12 H12A 0.9500 . ?
C13 C17 1.405(3) . ?
C13 C14 1.512(3) . ?
C14 C15 1.546(4) . ?
C14 H14A 0.9900 . ?
C14 H14B 0.9900 . ?
C15 C16 1.542(4) . ?
C15 H15A 0.9900 . ?
C15 H15B 0.9900 . ?
C16 C17 1.516(3) . ?
C16 H16A 0.9900 . ?
C16 H16B 0.9900 . ?
C17 C18 1.379(3) . ?
C18 C19 1.402(3) . ?
C18 H18A 0.9500 . ?
C19 C20 1.445(3) . ?
C20 C21 1.397(3) . ?
C20 C28 1.416(3) . ?
C21 C22 1.381(4) . ?
C21 H21A 0.9500 . ?
C22 C26 1.412(4) . ?
C22 C23 1.519(4) . ?
C23 C24 1.496(16) . ?
C23 C24' 1.52(2) . ?
C23 H23A 0.9900 . ?
C23 H23B 0.9900 . ?
C23 H23E 0.9900 . ?
C23 H23F 0.9900 . ?
C24 C25 1.562(15) . ?
C24 H24A 0.9900 . ?
C24 H24B 0.9900 . ?
C24' C25 1.50(2) . ?
C24' H24E 0.9900 . ?
C24' H24F 0.9900 . ?
C25 C26 1.513(4) . ?
C25 H25A 0.9900 . ?
C25 H25B 0.9900 . ?
C25 H25E 0.9900 . ?
C25 H25F 0.9900 . ?
C26 C27 1.390(4) . ?
C27 C28 1.400(3) . ?
C27 H27A 0.9500 . ?
C29 H29A 0.9800 . ?
C29 H29B 0.9800 . ?
C29 H29C 0.9800 . ?
C30 H30A 0.9800 . ?
C30 H30B 0.9800 . ?
C30 H30C 0.9800 . ?
C31 H31A 0.9800 . ?
C31 H31B 0.9800 . ?
C31 H31C 0.9800 . ?
C32 H32A 0.9800 . ?
C32 H32B 0.9800 . ?
C32 H32C 0.9800 . ?
C1A C2A 1.370(3) . ?
C1A C9A 1.426(3) . ?
C2A C3A 1.423(4) . ?
C2A H2AA 0.9500 . ?
C3A C4A 1.370(4) . ?
C3A H3AA 0.9500 . ?
C4A C5A 1.425(4) . ?
C4A H4AA 0.9500 . ?
C5A C9A 1.437(3) . ?
C5A C6A 1.454(3) . ?
C6A C7A 1.441(3) . ?
C7A C8A 1.406(3) . ?
C7A C10A 1.514(3) . ?
C8A C9A 1.417(3) . ?
C8A H8AA 1.0000 . ?
C10A H10D 0.9800 . ?
C10A H10E 0.9800 . ?
C10A H10F 0.9800 . ?
C11A C12A 1.394(3) . ?
C11A C19A 1.406(3) . ?
C12A C13A 1.384(3) . ?
C12A H12B 0.9500 . ?
C13A C17A 1.407(3) . ?
C13A C14A 1.510(3) . ?
C14A C15A 1.540(4) . ?
C14A H14C 0.9900 . ?
C14A H14D 0.9900 . ?
C15A C16A 1.537(4) . ?
C15A H15C 0.9900 . ?
C15A H15D 0.9900 . ?
C16A C17A 1.505(3) . ?
C16A H16C 0.9900 . ?
C16A H16D 0.9900 . ?
C17A C18A 1.383(3) . ?
C18A C19A 1.402(3) . ?
C18A H18B 0.9500 . ?
C19A C20A 1.451(3) . ?
C20A C21A 1.401(3) . ?
C20A C28A 1.416(3) . ?
C21A C22A 1.386(3) . ?
C21A H21B 0.9500 . ?
C22A C26A 1.404(4) . ?
C22A C23A 1.513(4) . ?
C23A C24A 1.533(4) . ?
C23A H23C 0.9900 . ?
C23A H23D 0.9900 . ?
C24A C25A 1.540(4) . ?
C24A H24C 0.9900 . ?
C24A H24D 0.9900 . ?
C25A C26A 1.514(4) . ?
C25A H25C 0.9900 . ?
C25A H25D 0.9900 . ?
C26A C27A 1.394(4) . ?
C27A C28A 1.398(3) . ?
C27A H27B 0.9500 . ?
C1S C2S 1.379(6) . ?
C1S C6S 1.380(6) . ?
C1S C7S 1.509(6) . ?
C2S C3S 1.395(6) . ?
C2S H2SA 0.9500 . ?
C3S C4S 1.383(6) . ?
C3S H3SA 0.9500 . ?
C4S C5S 1.369(6) . ?
C4S H4SA 0.9500 . ?
C5S C6S 1.386(6) . ?
C5S H5SA 0.9500 . ?
C6S H6SA 0.9500 . ?
C7S H7SA 0.9800 . ?
C7S H7SB 0.9800 . ?
C7S H7SC 0.9800 . ?
C1T C6T 1.3760 . ?
C1T C2T 1.3788 . ?
C1T C7T 1.5059 . ?
C2T C3T 1.3747 . ?
C2T H2TA 0.9500 . ?
C3T C4T 1.3772 . ?
C3T H3TA 0.9500 . ?
C4T C5T 1.3723 . ?
C4T H4TA 0.9500 . ?
C5T C6T 1.3777 . ?
C5T H5TA 0.9500 . ?
C6T H6TA 0.9500 . ?
C7T H7TA 0.9800 . ?
C7T H7TB 0.9800 . ?
C7T H7TC 0.9800 . ?
C1R C6R 1.3762 . ?
C1R C2R 1.3788 . ?
C1R C7R 1.5062 . ?
C2R C3R 1.3743 . ?
C2R H2RA 0.9500 . ?
C3R C4R 1.3776 . ?
C3R H3RA 0.9500 . ?
C4R C5R 1.3729 . ?
C4R H4RA 0.9500 . ?
C5R C6R 1.3767 . ?
C5R H5RA 0.9500 . ?
C6R H6RA 0.9500 . ?
C7R H7RA 0.9800 . ?
C7R H7RB 0.9800 . ?
C7R H7RC 0.9800 . ?

loop_
_geom_torsion_atom_site_label_1
_geom_torsion_atom_site_label_2
_geom_torsion_atom_site_label_3
_geom_torsion_atom_site_label_4
_geom_torsion
_geom_torsion_site_symmetry_1
_geom_torsion_site_symmetry_2
_geom_torsion_site_symmetry_3
_geom_torsion_site_symmetry_4
_geom_torsion_publ_flag
C28 N1 C1 C2 126.5(3) . . . . ?
C11 N1 C1 C2 -49.8(3) . . . . ?
C28 N1 C1 C9 -53.6(3) . . . . ?
C11 N1 C1 C9 130.0(2) . . . . ?
N1 C1 C2 C3 -179.6(2) . . . . ?
C9 C1 C2 C3 0.6(4) . . . . ?
C1 C2 C3 C4 1.2(4) . . . . ?
C2 C3 C4 C5 -0.3(4) . . . . ?
C3 C4 C5 C6 177.1(2) . . . . ?
C3 C4 C5 C9 -2.3(3) . . . . ?
C3 C4 C5 Zr1 -93.3(2) . . . . ?
C4 C5 C6 C7 -178.3(3) . . . . ?
C9 C5 C6 C7 1.2(3) . . . . ?
Zr1 C5 C6 C7 69.64(16) . . . . ?
C4 C5 C6 Si1 24.3(4) . . . . ?
C9 C5 C6 Si1 -156.25(18) . . . . ?
Zr1 C5 C6 Si1 -87.81(17) . . . . ?
C4 C5 C6 Zr1 112.1(3) . . . . ?
C9 C5 C6 Zr1 -68.44(16) . . . . ?
C29 Si1 C6 C7 169.0(2) . . . . ?
C30 Si1 C6 C7 47.7(2) . . . . ?
C6A Si1 C6 C7 -72.5(2) . . . . ?
C29 Si1 C6 C5 -37.7(2) . . . . ?
C30 Si1 C6 C5 -159.0(2) . . . . ?
C6A Si1 C6 C5 80.9(2) . . . . ?
C29 Si1 C6 Zr1 -115.38(12) . . . . ?
C30 Si1 C6 Zr1 123.33(12) . . . . ?
C6A Si1 C6 Zr1 3.16(11) . . . . ?
C5 C6 C7 C8 -3.4(3) . . . . ?
Si1 C6 C7 C8 154.31(18) . . . . ?
Zr1 C6 C7 C8 67.50(17) . . . . ?
C5 C6 C7 C10 173.3(2) . . . . ?
Si1 C6 C7 C10 -29.1(4) . . . . ?
Zr1 C6 C7 C10 -115.9(3) . . . . ?
C5 C6 C7 Zr1 -70.88(16) . . . . ?
Si1 C6 C7 Zr1 86.80(17) . . . . ?
C6 C7 C8 C9 4.3(3) . . . . ?
C10 C7 C8 C9 -172.6(2) . . . . ?
Zr1 C7 C8 C9 68.96(17) . . . . ?
C6 C7 C8 Zr1 -64.67(17) . . . . ?
C10 C7 C8 Zr1 118.4(2) . . . . ?
C7 C8 C9 C1 172.8(2) . . . . ?
Zr1 C8 C9 C1 -121.8(3) . . . . ?
C7 C8 C9 C5 -3.4(3) . . . . ?
Zr1 C8 C9 C5 61.97(16) . . . . ?
C7 C8 C9 Zr1 -65.40(16) . . . . ?
C2 C1 C9 C8 -179.1(2) . . . . ?
N1 C1 C9 C8 1.1(4) . . . . ?
C2 C1 C9 C5 -3.2(3) . . . . ?
N1 C1 C9 C5 176.9(2) . . . . ?
C2 C1 C9 Zr1 83.5(3) . . . . ?
N1 C1 C9 Zr1 -96.3(2) . . . . ?
C4 C5 C9 C8 -179.1(2) . . . . ?
C6 C5 C9 C8 1.3(3) . . . . ?
Zr1 C5 C9 C8 -62.60(16) . . . . ?
C4 C5 C9 C1 4.1(3) . . . . ?
C6 C5 C9 C1 -175.4(2) . . . . ?
Zr1 C5 C9 C1 120.6(2) . . . . ?
C4 C5 C9 Zr1 -116.5(2) . . . . ?
C6 C5 C9 Zr1 63.95(16) . . . . ?
C28 N1 C11 C12 176.8(2) . . . . ?
C1 N1 C11 C12 -6.3(4) . . . . ?
C28 N1 C11 C19 0.1(3) . . . . ?
C1 N1 C11 C19 177.1(2) . . . . ?
N1 C11 C12 C13 -176.1(2) . . . . ?
C19 C11 C12 C13 0.2(3) . . . . ?
C11 C12 C13 C17 -0.4(3) . . . . ?
C11 C12 C13 C14 179.2(2) . . . . ?
C12 C13 C14 C15 -164.1(2) . . . . ?
C17 C13 C14 C15 15.5(3) . . . . ?
C13 C14 C15 C16 -23.3(3) . . . . ?
C14 C15 C16 C17 22.5(3) . . . . ?
C12 C13 C17 C18 -0.4(4) . . . . ?
C14 C13 C17 C18 -180.0(2) . . . . ?
C12 C13 C17 C16 178.3(2) . . . . ?
C14 C13 C17 C16 -1.3(3) . . . . ?
C15 C16 C17 C18 165.1(2) . . . . ?
C15 C16 C17 C13 -13.4(3) . . . . ?
C13 C17 C18 C19 1.2(4) . . . . ?
C16 C17 C18 C19 -177.2(2) . . . . ?
C17 C18 C19 C11 -1.3(4) . . . . ?
C17 C18 C19 C20 175.7(3) . . . . ?
C12 C11 C19 C18 0.6(4) . . . . ?
N1 C11 C19 C18 177.6(2) . . . . ?
C12 C11 C19 C20 -177.1(2) . . . . ?
N1 C11 C19 C20 -0.1(3) . . . . ?
C18 C19 C20 C21 1.0(5) . . . . ?
C11 C19 C20 C21 178.3(3) . . . . ?
C18 C19 C20 C28 -177.3(3) . . . . ?
C11 C19 C20 C28 0.0(3) . . . . ?
C28 C20 C21 C22 1.2(4) . . . . ?
C19 C20 C21 C22 -176.9(3) . . . . ?
C20 C21 C22 C26 -2.5(4) . . . . ?
C20 C21 C22 C23 175.7(3) . . . . ?
C21 C22 C23 C24 167.9(9) . . . . ?
C26 C22 C23 C24 -13.7(9) . . . . ?
C21 C22 C23 C24' -167.4(12) . . . . ?
C26 C22 C23 C24' 10.9(13) . . . . ?
C22 C23 C24 C25 21.3(13) . . . . ?
C22 C23 C24' C25 -18(2) . . . . ?
C23 C24' C25 C26 18(2) . . . . ?
C23 C24 C25 C26 -21.1(13) . . . . ?
C21 C22 C26 C27 0.5(5) . . . . ?
C23 C22 C26 C27 -178.0(3) . . . . ?
C21 C22 C26 C25 178.7(3) . . . . ?
C23 C22 C26 C25 0.2(4) . . . . ?
C24' C25 C26 C27 166.6(13) . . . . ?
C24 C25 C26 C27 -169.2(8) . . . . ?
C24' C25 C26 C22 -11.5(13) . . . . ?
C24 C25 C26 C22 12.7(8) . . . . ?
C22 C26 C27 C28 2.9(4) . . . . ?
C25 C26 C27 C28 -175.1(3) . . . . ?
C11 N1 C28 C27 179.1(3) . . . . ?
C1 N1 C28 C27 2.2(4) . . . . ?
C11 N1 C28 C20 -0.1(3) . . . . ?
C1 N1 C28 C20 -177.0(2) . . . . ?
C26 C27 C28 N1 176.7(3) . . . . ?
C26 C27 C28 C20 -4.2(4) . . . . ?
C21 C20 C28 N1 -178.5(2) . . . . ?
C19 C20 C28 N1 0.1(3) . . . . ?
C21 C20 C28 C27 2.3(4) . . . . ?
C19 C20 C28 C27 -179.2(2) . . . . ?
C28A N1A C1A C2A -60.0(4) . . . . ?
C11A N1A C1A C2A 117.8(3) . . . . ?
C28A N1A C1A C9A 123.9(3) . . . . ?
C11A N1A C1A C9A -58.3(3) . . . . ?
N1A C1A C2A C3A -173.1(2) . . . . ?
C9A C1A C2A C3A 3.0(4) . . . . ?
C1A C2A C3A C4A -0.1(4) . . . . ?
C2A C3A C4A C5A -1.5(4) . . . . ?
C3A C4A C5A C9A 0.2(4) . . . . ?
C3A C4A C5A C6A 178.5(3) . . . . ?
C3A C4A C5A Zr1 -91.2(3) . . . . ?
C4A C5A C6A C7A -176.9(3) . . . . ?
C9A C5A C6A C7A 1.5(3) . . . . ?
Zr1 C5A C6A C7A 70.58(16) . . . . ?
C4A C5A C6A Si1 24.2(4) . . . . ?
C9A C5A C6A Si1 -157.41(18) . . . . ?
Zr1 C5A C6A Si1 -88.31(18) . . . . ?
C4A C5A C6A Zr1 112.5(3) . . . . ?
C9A C5A C6A Zr1 -69.09(17) . . . . ?
C29 Si1 C6A C7A 38.6(2) . . . . ?
C30 Si1 C6A C7A 157.9(2) . . . . ?
C6 Si1 C6A C7A -80.4(2) . . . . ?
C29 Si1 C6A C5A -166.7(2) . . . . ?
C30 Si1 C6A C5A -47.3(2) . . . . ?
C6 Si1 C6A C5A 74.3(2) . . . . ?
C29 Si1 C6A Zr1 115.81(11) . . . . ?
C30 Si1 C6A Zr1 -124.82(12) . . . . ?
C6 Si1 C6A Zr1 -3.18(12) . . . . ?
C5A C6A C7A C8A -3.2(3) . . . . ?
Si1 C6A C7A C8A 155.71(18) . . . . ?
Zr1 C6A C7A C8A 67.53(17) . . . . ?
C5A C6A C7A C10A 175.5(2) . . . . ?
Si1 C6A C7A C10A -25.6(4) . . . . ?
Zr1 C6A C7A C10A -113.8(2) . . . . ?
C5A C6A C7A Zr1 -70.72(16) . . . . ?
Si1 C6A C7A Zr1 88.18(17) . . . . ?
C6A C7A C8A C9A 3.7(3) . . . . ?
C10A C7A C8A C9A -175.1(2) . . . . ?
Zr1 C7A C8A C9A 67.59(17) . . . . ?
C6A C7A C8A Zr1 -63.85(17) . . . . ?
C10A C7A C8A Zr1 117.4(2) . . . . ?
C7A C8A C9A C1A 173.6(2) . . . . ?
Zr1 C8A C9A C1A -121.7(3) . . . . ?
C7A C8A C9A C5A -2.7(3) . . . . ?
Zr1 C8A C9A C5A 62.00(16) . . . . ?
C7A C8A C9A Zr1 -64.70(17) . . . . ?
C2A C1A C9A C8A 179.9(2) . . . . ?
N1A C1A C9A C8A -4.0(4) . . . . ?
C2A C1A C9A C5A -4.3(4) . . . . ?
N1A C1A C9A C5A 171.9(2) . . . . ?
C2A C1A C9A Zr1 82.0(3) . . . . ?
N1A C1A C9A Zr1 -101.9(2) . . . . ?
C4A C5A C9A C8A 179.4(2) . . . . ?
C6A C5A C9A C8A 0.7(3) . . . . ?
Zr1 C5A C9A C8A -63.64(17) . . . . ?
C4A C5A C9A C1A 2.6(3) . . . . ?
C6A C5A C9A C1A -176.1(2) . . . . ?
Zr1 C5A C9A C1A 119.6(2) . . . . ?
C4A C5A C9A Zr1 -116.9(2) . . . . ?
C6A C5A C9A Zr1 64.35(16) . . . . ?
C28A N1A C11A C12A 178.4(2) . . . . ?
C1A N1A C11A C12A 0.2(4) . . . . ?
C28A N1A C11A C19A -0.7(3) . . . . ?
C1A N1A C11A C19A -178.8(2) . . . . ?
N1A C11A C12A C13A -179.7(2) . . . . ?
C19A C11A C12A C13A -0.7(4) . . . . ?
C11A C12A C13A C17A 1.3(4) . . . . ?
C11A C12A C13A C14A -176.7(2) . . . . ?
C12A C13A C14A C15A -168.4(3) . . . . ?
C17A C13A C14A C15A 13.5(3) . . . . ?
C13A C14A C15A C16A -20.7(3) . . . . ?
C14A C15A C16A C17A 20.5(3) . . . . ?
C12A C13A C17A C18A -1.0(4) . . . . ?
C14A C13A C17A C18A 177.3(2) . . . . ?
C12A C13A C17A C16A -178.8(2) . . . . ?
C14A C13A C17A C16A -0.5(3) . . . . ?
C15A C16A C17A C18A 169.7(3) . . . . ?
C15A C16A C17A C13A -12.7(3) . . . . ?
C13A C17A C18A C19A 0.0(4) . . . . ?
C16A C17A C18A C19A 177.5(2) . . . . ?
C17A C18A C19A C11A 0.6(4) . . . . ?
C17A C18A C19A C20A 179.1(3) . . . . ?
C12A C11A C19A C18A -0.2(4) . . . . ?
N1A C11A C19A C18A 178.9(2) . . . . ?
C12A C11A C19A C20A -179.1(2) . . . . ?
N1A C11A C19A C20A 0.1(3) . . . . ?
C18A C19A C20A C21A 2.2(5) . . . . ?
C11A C19A C20A C21A -179.2(3) . . . . ?
C18A C19A C20A C28A -178.1(3) . . . . ?
C11A C19A C20A C28A 0.5(3) . . . . ?
C28A C20A C21A C22A 0.1(4) . . . . ?
C19A C20A C21A C22A 179.7(3) . . . . ?
C20A C21A C22A C26A -0.2(4) . . . . ?
C20A C21A C22A C23A 178.2(2) . . . . ?
C21A C22A C23A C24A 165.0(3) . . . . ?
C26A C22A C23A C24A -16.5(3) . . . . ?
C22A C23A C24A C25A 25.0(3) . . . . ?
C23A C24A C25A C26A -24.4(3) . . . . ?
C21A C22A C26A C27A 0.6(4) . . . . ?
C23A C22A C26A C27A -178.1(2) . . . . ?
C21A C22A C26A C25A 179.8(2) . . . . ?
C23A C22A C26A C25A 1.1(3) . . . . ?
C24A C25A C26A C27A -166.2(3) . . . . ?
C24A C25A C26A C22A 14.6(3) . . . . ?
C22A C26A C27A C28A -0.8(4) . . . . ?
C25A C26A C27A C28A -179.9(3) . . . . ?
C26A C27A C28A N1A -178.3(2) . . . . ?
C26A C27A C28A C20A 0.7(4) . . . . ?
C11A N1A C28A C27A -179.9(3) . . . . ?
C1A N1A C28A C27A -1.9(4) . . . . ?
C11A N1A C28A C20A 1.0(3) . . . . ?
C1A N1A C28A C20A 179.0(2) . . . . ?
C21A C20A C28A C27A -0.4(4) . . . . ?
C19A C20A C28A C27A 179.9(2) . . . . ?
C21A C20A C28A N1A 178.8(2) . . . . ?
C19A C20A C28A N1A -0.9(3) . . . . ?
C6S C1S C2S C3S -0.2(6) . . . . ?
C7S C1S C2S C3S -177.3(4) . . . . ?
C1S C2S C3S C4S 0.5(6) . . . . ?
C2S C3S C4S C5S -1.0(6) . . . . ?
C3S C4S C5S C6S 1.2(6) . . . . ?
C2S C1S C6S C5S 0.3(6) . . . . ?
C7S C1S C6S C5S 177.5(4) . . . . ?
C4S C5S C6S C1S -0.9(6) . . . . ?
C6T C1T C2T C3T -0.3 . . . . ?
C7T C1T C2T C3T 179.2 . . . . ?
C1T C2T C3T C4T -0.6 . . . . ?
C2T C3T C4T C5T 0.1 . . . . ?
C3T C4T C5T C6T 1.4 . . . . ?
C2T C1T C6T C5T 1.7 . . . . ?
C7T C1T C6T C5T -177.7 . . . . ?
C4T C5T C6T C1T -2.3 . . . . ?
C6R C1R C2R C3R -0.2 . . . . ?
C7R C1R C2R C3R 179.2 . . . . ?
C1R C2R C3R C4R -0.6 . . . . ?
C2R C3R C4R C5R 0.0 . . . . ?
C3R C4R C5R C6R 1.4 . . . . ?
C2R C1R C6R C5R 1.7 . . . . ?
C7R C1R C6R C5R -177.7 . . . . ?
C4R C5R C6R C1R -2.3 . . . . ?
